data_4331926
loop_
_publ_author_name
'Zhang, Hongyu'
'Huo, Cheng'
'Ye, Kaiqi'
'Zhang, Peng'
'Tian, Wenjing'
'Wang, Yue'

_publ_section_title
;
 Synthesis, Structures, and Luminescent Properties of
 Phenol&#x2212;Pyridyl Boron Complexes
;
_journal_issue 7
_journal_name_full 'Inorganic Chemistry'
_journal_page_first 2788
_journal_page_last 2794
_journal_paper_doi 10.1021/ic051881j
_journal_volume 45
_journal_year 2006
_chemical_formula_sum 'C31 H27 B N2 O3'
_chemical_formula_weight 486.36
_chemical_name_systematic
; 
 ? 
;
_space_group_IT_number 14
_symmetry_cell_setting monoclinic
_symmetry_space_group_name_Hall '-P 2yn'
_symmetry_space_group_name_H-M 'P 1 21/n 1'
_atom_sites_solution_hydrogens geom
_atom_sites_solution_primary direct
_atom_sites_solution_secondary difmap
_audit_creation_method SHELXL-97
_cell_angle_alpha 90.00
_cell_angle_beta 104.34(3)
_cell_angle_gamma 90.00
_cell_formula_units_Z 4
_cell_length_a 7.6260(15)
_cell_length_b 25.956(5)
_cell_length_c 13.249(3)
_cell_measurement_reflns_used 9246
_cell_measurement_temperature 293(2)
_cell_measurement_theta_max 27.465
_cell_measurement_theta_min 2.235
_cell_volume 2540.8(10)
_computing_cell_refinement PROCESS-AUTO
_computing_data_collection PROCESS-AUTO
_computing_data_reduction PROCESS-AUTO
_computing_molecular_graphics 'SHELXL-97 (Sheldrick, 1997)'
_computing_publication_material 'SHELXL-97 (Sheldrick, 1997)'
_computing_structure_refinement 'SHELXL-97 (Sheldrick, 1997)'
_computing_structure_solution 'SHELXS-97 (Sheldrick, 1990)'
_diffrn_ambient_temperature 293(2)
_diffrn_detector_area_resol_mean 10.0
_diffrn_measured_fraction_theta_full 0.997
_diffrn_measured_fraction_theta_max 0.997
_diffrn_measurement_device_type 'Rigaku RAXIS-RAPID'
_diffrn_measurement_method 'Omega scan'
_diffrn_radiation_monochromator graphite
_diffrn_radiation_source 'fine-focus sealed tube'
_diffrn_radiation_type MoK\a
_diffrn_radiation_wavelength 0.71073
_diffrn_reflns_av_R_equivalents 0.0404
_diffrn_reflns_av_sigmaI/netI 0.1402
_diffrn_reflns_limit_h_max 9
_diffrn_reflns_limit_h_min 0
_diffrn_reflns_limit_k_max 33
_diffrn_reflns_limit_k_min 0
_diffrn_reflns_limit_l_max 16
_diffrn_reflns_limit_l_min -17
_diffrn_reflns_number 5801
_diffrn_reflns_theta_full 27.48
_diffrn_reflns_theta_max 27.48
_diffrn_reflns_theta_min 1.57
_diffrn_standards_decay_% none
_diffrn_standards_interval_count none
_diffrn_standards_interval_time none
_diffrn_standards_number none
_exptl_absorpt_coefficient_mu 0.081
_exptl_absorpt_correction_T_max 0.9919
_exptl_absorpt_correction_T_min 0.9919
_exptl_absorpt_correction_type multi-scan
_exptl_absorpt_process_details
;
Higashi, T. (1995) Progrom for Absorption Correcttion.
Rigaku Corporation, Tokyo, Japan. 
;
_exptl_crystal_colour yellow
_exptl_crystal_density_diffrn 1.271
_exptl_crystal_density_meas ?
_exptl_crystal_density_method 'not measured'
_exptl_crystal_description block
_exptl_crystal_F_000 1024
_exptl_crystal_size_max 0.18
_exptl_crystal_size_mid 0.29
_exptl_crystal_size_min 0.38
_refine_diff_density_max 0.263
_refine_diff_density_min -0.405
_refine_diff_density_rms 0.111
_refine_ls_extinction_coef 0
_refine_ls_extinction_method none
_refine_ls_goodness_of_fit_ref 0.767
_refine_ls_hydrogen_treatment refau
_refine_ls_matrix_type full
_refine_ls_number_parameters 334
_refine_ls_number_reflns 5801
_refine_ls_number_restraints 0
_refine_ls_restrained_S_all 0.767
_refine_ls_R_factor_all 0.1580
_refine_ls_R_factor_gt 0.0436
_refine_ls_shift/su_max 0.000
_refine_ls_shift/su_mean 0.000
_refine_ls_structure_factor_coef Fsqd
_refine_ls_weighting_details 'calc w=1/[\s^2^(Fo^2^)+(0.0657P)^2^+0.0000P] where P=(Fo^2^+2Fc^2^)/3'
_refine_ls_weighting_scheme calc
_refine_ls_wR_factor_gt 0.0911
_refine_ls_wR_factor_ref 0.1418
_reflns_number_gt 2094
_reflns_number_total 5946
_reflns_threshold_expression >2sigma(I)
_cod_data_source_file ic051881jsup3.cif
_cod_data_source_block z1
_cod_depositor_comments
;
The following automatic conversions were performed:

'_symmetry_cell_setting' value 'MONOCLINIC' changed to 'monoclinic'
according to /home/saulius/struct/CIF-dictionaries/cif_core.dic
dictionary named 'cif_core.dic' version 2.4.2 from 2011-04-26.

Automatic conversion script
Id: cif_fix_values 1891 2012-01-12 08:04:46Z andrius 

The following automatic conversions were performed:

'_exptl_crystal_density_meas' value 'not measured' was changed to '?'
- the value is perceived as not measured.

Automatic conversion script
Id: cif_fix_values 3008 2015-01-20 13:52:24Z robertas 
;
_cod_original_cell_volume 2540.8(9)
_cod_original_sg_symbol_H-M P2(1)/n
_cod_database_code 4331926

loop_
_symmetry_equiv_pos_as_xyz
'x, y, z'
'-x+1/2, y+1/2, -z+1/2'
'-x, -y, -z'
'x-1/2, -y-1/2, z-1/2'

loop_
_atom_site_label
_atom_site_type_symbol
_atom_site_fract_x
_atom_site_fract_y
_atom_site_fract_z
_atom_site_U_iso_or_equiv
_atom_site_adp_type
_atom_site_occupancy
_atom_site_symmetry_multiplicity
_atom_site_calc_flag
_atom_site_refinement_flags
B1 B 0.7176(4) 0.07203(11) 0.8076(2) 0.0368(7) Uani 1 1 d .
O1 O 0.8394(2) 0.03685(6) 0.76948(13) 0.0418(5) Uani 1 1 d .
O2 O 0.7925(2) 0.12348(6) 0.80272(13) 0.0437(5) Uani 1 1 d .
O3 O 0.4060(2) 0.12347(7) 0.84820(15) 0.0541(5) Uani 1 1 d .
N1 N 0.7371(2) 0.05724(8) 0.92814(15) 0.0349(5) Uani 1 1 d .
N2 N 0.7491(5) 0.15530(14) 0.3284(3) 0.0900(10) Uani 1 1 d .
C1 C 0.8179(3) -0.01412(10) 0.7857(2) 0.0411(7) Uani 1 1 d .
C2 C 0.8600(4) -0.05024(11) 0.7165(2) 0.0542(8) Uani 1 1 d .
H2 H 0.9036 -0.0392 0.6604 0.065 Uiso 1 1 calc R
C3 C 0.8365(4) -0.10217(12) 0.7318(3) 0.0604(9) Uani 1 1 d .
H3 H 0.8655 -0.1257 0.6855 0.072 Uiso 1 1 calc R
C4 C 0.7708(4) -0.12047(11) 0.8141(2) 0.0570(8) Uani 1 1 d .
C5 C 0.7326(4) -0.08447(10) 0.8828(2) 0.0507(8) Uani 1 1 d .
H5 H 0.6893 -0.0959 0.9386 0.061 Uiso 1 1 calc R
C6 C 0.7569(3) -0.03125(9) 0.8714(2) 0.0386(7) Uani 1 1 d .
C7 C 0.7388(3) 0.00578(10) 0.9526(2) 0.0378(6) Uani 1 1 d .
C8 C 0.7354(4) -0.00891(11) 1.0523(2) 0.0470(7) Uani 1 1 d .
H8 H 0.7359 -0.0437 1.0690 0.056 Uiso 1 1 calc R
C9 C 0.7312(4) 0.02756(11) 1.1272(2) 0.0485(7) Uani 1 1 d .
H9 H 0.7231 0.0175 1.1933 0.058 Uiso 1 1 calc R
C10 C 0.7389(3) 0.07897(10) 1.1035(2) 0.0447(7) Uani 1 1 d .
H10 H 0.7402 0.1038 1.1543 0.054 Uiso 1 1 calc R
C11 C 0.7449(3) 0.09404(9) 1.0034(2) 0.0381(6) Uani 1 1 d .
C12 C 0.7693(3) 0.14768(9) 0.9751(2) 0.0385(7) Uani 1 1 d .
C13 C 0.7774(4) 0.18809(10) 1.0470(2) 0.0518(8) Uani 1 1 d .
H13 H 0.7573 0.1806 1.1118 0.062 Uiso 1 1 calc R
C14 C 0.8141(4) 0.23840(10) 1.0251(3) 0.0567(8) Uani 1 1 d .
C15 C 0.8428(4) 0.24872(10) 0.9276(3) 0.0599(9) Uani 1 1 d .
H15 H 0.8687 0.2822 0.9112 0.072 Uiso 1 1 calc R
C16 C 0.8337(4) 0.21026(10) 0.8546(2) 0.0516(8) Uani 1 1 d .
H16 H 0.8527 0.2183 0.7897 0.062 Uiso 1 1 calc R
C17 C 0.7965(3) 0.15973(10) 0.8767(2) 0.0401(7) Uani 1 1 d .
C18 C 0.5104(3) 0.06643(9) 0.73861(19) 0.0368(6) Uani 1 1 d .
C19 C 0.4672(4) 0.03536(10) 0.6488(2) 0.0493(7) Uani 1 1 d .
H19 H 0.5596 0.0167 0.6313 0.059 Uiso 1 1 calc R
C20 C 0.2932(4) 0.03121(12) 0.5851(2) 0.0618(9) Uani 1 1 d .
H20 H 0.2710 0.0103 0.5263 0.074 Uiso 1 1 calc R
C21 C 0.1536(4) 0.05813(12) 0.6095(3) 0.0633(9) Uani 1 1 d .
H21 H 0.0367 0.0553 0.5674 0.076 Uiso 1 1 calc R
C22 C 0.1874(4) 0.08952(11) 0.6971(2) 0.0523(8) Uani 1 1 d .
H22 H 0.0939 0.1078 0.7141 0.063 Uiso 1 1 calc R
C23 C 0.3629(4) 0.09317(9) 0.7588(2) 0.0405(7) Uani 1 1 d .
C24 C 0.7401(5) -0.17726(10) 0.8288(3) 0.0811(11) Uani 1 1 d .
H24C H 0.6945 -0.1821 0.8894 0.122 Uiso 1 1 calc R
H24B H 0.8525 -0.1955 0.8375 0.122 Uiso 1 1 calc R
H24A H 0.6540 -0.1903 0.7686 0.122 Uiso 1 1 calc R
C25 C 0.8280(5) 0.28037(11) 1.1071(3) 0.0862(12) Uani 1 1 d .
H25C H 0.8042 0.2658 1.1690 0.129 Uiso 1 1 calc R
H25B H 0.7410 0.3069 1.0807 0.129 Uiso 1 1 calc R
H25A H 0.9476 0.2948 1.1233 0.129 Uiso 1 1 calc R
C26 C 0.2758(4) 0.15927(11) 0.8660(3) 0.0705(10) Uani 1 1 d .
H26C H 0.3242 0.1772 0.9302 0.106 Uiso 1 1 calc R
H26B H 0.1680 0.1412 0.8702 0.106 Uiso 1 1 calc R
H26A H 0.2473 0.1836 0.8096 0.106 Uiso 1 1 calc R
C27 C 0.8327(6) 0.19023(16) 0.3943(4) 0.1003(14) Uani 1 1 d .
H27 H 0.8967 0.2157 0.3691 0.120 Uiso 1 1 calc R
C28 C 0.8326(7) 0.1919(2) 0.4967(5) 0.1174(17) Uani 1 1 d .
H28 H 0.8936 0.2178 0.5401 0.141 Uiso 1 1 calc R
C29 C 0.7394(8) 0.1542(3) 0.5343(4) 0.1149(19) Uani 1 1 d .
H29 H 0.7366 0.1534 0.6041 0.138 Uiso 1 1 calc R
C30 C 0.6516(6) 0.11826(17) 0.4661(4) 0.0982(13) Uani 1 1 d .
H30 H 0.5856 0.0924 0.4883 0.118 Uiso 1 1 calc R
C31 C 0.6606(5) 0.12026(16) 0.3660(3) 0.0879(12) Uani 1 1 d .
H31 H 0.5997 0.0950 0.3208 0.106 Uiso 1 1 calc R

loop_
_atom_site_aniso_label
_atom_site_aniso_U_11
_atom_site_aniso_U_22
_atom_site_aniso_U_33
_atom_site_aniso_U_23
_atom_site_aniso_U_13
_atom_site_aniso_U_12
B1 0.0404(17) 0.0403(17) 0.0317(18) 0.0032(14) 0.0126(14) 0.0008(15)
O1 0.0409(10) 0.0456(11) 0.0427(12) -0.0004(9) 0.0172(9) 0.0017(9)
O2 0.0538(11) 0.0400(10) 0.0407(11) 0.0007(9) 0.0178(9) -0.0063(9)
O3 0.0466(11) 0.0568(12) 0.0597(14) -0.0102(11) 0.0145(10) 0.0089(10)
N1 0.0320(12) 0.0389(13) 0.0329(13) 0.0017(10) 0.0061(10) -0.0001(10)
N2 0.105(3) 0.100(3) 0.073(2) -0.003(2) 0.038(2) -0.001(2)
C1 0.0333(15) 0.0439(17) 0.0429(18) -0.0022(14) 0.0034(13) 0.0058(13)
C2 0.0532(18) 0.060(2) 0.049(2) -0.0102(16) 0.0120(15) 0.0078(16)
C3 0.064(2) 0.052(2) 0.059(2) -0.0203(17) 0.0051(17) 0.0120(17)
C4 0.064(2) 0.0424(17) 0.057(2) -0.0098(16) -0.0002(17) 0.0035(16)
C5 0.0540(18) 0.0469(18) 0.048(2) 0.0010(15) 0.0059(15) 0.0010(14)
C6 0.0378(15) 0.0373(16) 0.0385(17) -0.0012(13) 0.0055(13) 0.0013(13)
C7 0.0336(15) 0.0418(16) 0.0362(16) 0.0036(13) 0.0055(12) -0.0010(13)
C8 0.0548(18) 0.0396(16) 0.0427(18) 0.0071(14) 0.0045(14) -0.0041(14)
C9 0.0572(19) 0.0569(19) 0.0312(16) 0.0061(15) 0.0107(14) -0.0047(15)
C10 0.0529(18) 0.0471(17) 0.0334(17) -0.0035(13) 0.0093(14) -0.0027(14)
C11 0.0357(15) 0.0428(16) 0.0349(16) -0.0015(13) 0.0075(12) 0.0014(12)
C12 0.0387(15) 0.0384(16) 0.0376(17) 0.0008(13) 0.0078(13) 0.0003(12)
C13 0.0624(19) 0.0458(18) 0.0489(19) -0.0034(15) 0.0172(15) 0.0027(15)
C14 0.065(2) 0.0412(18) 0.062(2) -0.0082(16) 0.0128(18) 0.0048(15)
C15 0.076(2) 0.0357(17) 0.065(2) 0.0033(16) 0.0124(18) -0.0003(16)
C16 0.062(2) 0.0428(17) 0.051(2) 0.0069(15) 0.0176(16) -0.0002(15)
C17 0.0386(16) 0.0394(16) 0.0419(18) -0.0005(14) 0.0090(13) 0.0002(13)
C18 0.0378(15) 0.0406(15) 0.0335(16) 0.0087(12) 0.0118(12) 0.0005(12)
C19 0.0531(19) 0.0562(18) 0.0377(18) 0.0013(14) 0.0095(15) 0.0034(15)
C20 0.061(2) 0.074(2) 0.042(2) -0.0052(16) -0.0027(17) -0.0037(18)
C21 0.0448(18) 0.073(2) 0.063(2) 0.0087(19) -0.0049(16) -0.0057(17)
C22 0.0366(17) 0.0574(19) 0.062(2) 0.0131(16) 0.0107(15) 0.0038(14)
C23 0.0435(17) 0.0406(16) 0.0382(17) 0.0075(13) 0.0114(14) -0.0031(13)
C24 0.108(3) 0.0428(19) 0.086(3) -0.0142(17) 0.010(2) 0.0041(19)
C25 0.121(3) 0.049(2) 0.089(3) -0.0225(19) 0.027(2) -0.002(2)
C26 0.081(2) 0.063(2) 0.073(2) 0.0073(17) 0.0291(19) 0.0310(19)
C27 0.102(3) 0.079(3) 0.131(5) -0.010(3) 0.052(3) -0.008(3)
C28 0.114(4) 0.121(4) 0.105(4) -0.050(4) 0.003(3) 0.009(3)
C29 0.133(5) 0.159(5) 0.048(3) 0.006(3) 0.015(3) 0.065(4)
C30 0.106(3) 0.103(3) 0.098(4) 0.031(3) 0.047(3) 0.019(3)
C31 0.091(3) 0.092(3) 0.082(3) -0.013(2) 0.024(2) -0.013(2)

loop_
_atom_type_symbol
_atom_type_description
_atom_type_scat_dispersion_real
_atom_type_scat_dispersion_imag
_atom_type_scat_source
C C 0.0033 0.0016 'International Tables Vol C Tables 4.2.6.8 and 6.1.1.4'
H H 0.0000 0.0000 'International Tables Vol C Tables 4.2.6.8 and 6.1.1.4'
B B 0.0013 0.0007 'International Tables Vol C Tables 4.2.6.8 and 6.1.1.4'
N N 0.0061 0.0033 'International Tables Vol C Tables 4.2.6.8 and 6.1.1.4'
O O 0.0106 0.0060 'International Tables Vol C Tables 4.2.6.8 and 6.1.1.4'

loop_
_geom_angle_atom_site_label_1
_geom_angle_atom_site_label_2
_geom_angle_atom_site_label_3
_geom_angle
O2 B1 O1 105.3(2)
O2 B1 N1 108.7(2)
O1 B1 N1 106.2(2)
O2 B1 C18 113.2(2)
O1 B1 C18 111.0(2)
N1 B1 C18 111.9(2)
C1 O1 B1 115.92(19)
C17 O2 B1 122.9(2)
C23 O3 C26 118.9(2)
C11 N1 C7 120.7(2)
C11 N1 B1 122.0(2)
C7 N1 B1 117.3(2)
C31 N2 C27 116.2(4)
O1 C1 C6 121.0(2)
O1 C1 C2 119.4(3)
C6 C1 C2 119.6(3)
C3 C2 C1 119.8(3)
C2 C3 C4 122.2(3)
C5 C4 C3 117.4(3)
C5 C4 C24 120.6(3)
C3 C4 C24 122.0(3)
C4 C5 C6 122.5(3)
C1 C6 C5 118.5(2)
C1 C6 C7 119.6(2)
C5 C6 C7 121.5(2)
N1 C7 C8 119.5(2)
N1 C7 C6 117.3(2)
C8 C7 C6 123.0(2)
C9 C8 C7 120.6(3)
C10 C9 C8 119.5(3)
C9 C10 C11 120.2(2)
N1 C11 C10 119.4(2)
N1 C11 C12 117.5(2)
C10 C11 C12 123.1(2)
C17 C12 C13 118.0(2)
C17 C12 C11 120.4(2)
C13 C12 C11 121.4(2)
C14 C13 C12 122.7(3)
C13 C14 C15 117.7(3)
C13 C14 C25 120.6(3)
C15 C14 C25 121.7(3)
C16 C15 C14 121.4(3)
C15 C16 C17 120.8(3)
O2 C17 C16 118.2(2)
O2 C17 C12 122.4(2)
C16 C17 C12 119.4(3)
C23 C18 C19 114.5(2)
C23 C18 B1 124.3(2)
C19 C18 B1 121.2(2)
C20 C19 C18 123.1(3)
C21 C20 C19 119.7(3)
C20 C21 C22 120.0(3)
C23 C22 C21 119.0(3)
C22 C23 O3 122.0(3)
C22 C23 C18 123.8(3)
O3 C23 C18 114.3(2)
N2 C27 C28 124.6(4)
C27 C28 C29 117.9(5)
C30 C29 C28 117.6(5)
C31 C30 C29 119.6(4)
N2 C31 C30 124.2(4)

loop_
_geom_bond_atom_site_label_1
_geom_bond_atom_site_label_2
_geom_bond_distance
B1 O2 1.460(3)
B1 O1 1.478(3)
B1 N1 1.613(3)
B1 C18 1.624(4)
O1 C1 1.357(3)
O2 C17 1.354(3)
O3 C23 1.392(3)
O3 C26 1.421(3)
N1 C11 1.371(3)
N1 C7 1.374(3)
N2 C31 1.303(4)
N2 C27 1.310(5)
C1 C6 1.401(4)
C1 C2 1.404(3)
C2 C3 1.381(4)
C3 C4 1.392(4)
C4 C5 1.385(4)
C4 C24 1.513(4)
C5 C6 1.407(3)
C6 C7 1.474(3)
C7 C8 1.382(3)
C8 C9 1.377(4)
C9 C10 1.376(3)
C10 C11 1.394(3)
C11 C12 1.466(3)
C12 C17 1.404(4)
C12 C13 1.408(3)
C13 C14 1.381(4)
C14 C15 1.389(4)
C14 C25 1.523(4)
C15 C16 1.380(4)
C16 C17 1.389(3)
C18 C23 1.402(3)
C18 C19 1.407(3)
C19 C20 1.390(4)
C20 C21 1.377(4)
C21 C22 1.389(4)
C22 C23 1.388(4)
C27 C28 1.359(6)
C28 C29 1.373(6)
C29 C30 1.355(6)
C30 C31 1.346(5)
